data_4076059
loop_
_publ_author_name
'Hill, Anthony F.'
'Tocher, Derek A.'
'White, Andrew J. P.'
'Williams, David J.'
'Wilton-Ely, James D. E. T.'

_publ_section_title
;
 Thiocarbamoyl Complexes of Ruthenium(II), Rhodium(III), and Iridium(III)
;
_journal_issue 22
_journal_name_full Organometallics
_journal_page_first 5342
_journal_paper_doi 10.1021/om050514c
_journal_volume 24
_journal_year 2005
_chemical_formula_sum 'C42 H37 Cl3 F6 N O2 P3 Ru S'
_chemical_formula_weight 1034.12
_chemical_name_systematic
; 
 ? 
;
_space_group_IT_number 2
_symmetry_cell_setting triclinic
_symmetry_space_group_name_Hall '-P 1'
_symmetry_space_group_name_H-M 'P -1'
_atom_sites_solution_hydrogens geom
_atom_sites_solution_primary direct
_atom_sites_solution_secondary difmap
_audit_creation_method SHELXL-97
_cell_angle_alpha 66.88(3)
_cell_angle_beta 70.28(2)
_cell_angle_gamma 63.82(3)
_cell_formula_units_Z 2
_cell_length_a 13.062(4)
_cell_length_b 14.194(7)
_cell_length_c 15.229(4)
_cell_measurement_temperature 293(2)
_cell_volume 2283.8(16)
_computing_cell_refinement 'Bruker XSCANS'
_computing_data_collection 'Bruker XSCANS'
_computing_data_reduction 'Bruker SHELXTL'
_computing_molecular_graphics 'Bruker SHELXTL'
_computing_publication_material 'Bruker SHELXTL'
_computing_structure_refinement 'SHELXL-97 (Sheldrick, 1997)'
_computing_structure_solution 'SHELXS-97 (Sheldrick, 1990)'
_diffrn_ambient_temperature 293(2)
_diffrn_measured_fraction_theta_full 0.999
_diffrn_measured_fraction_theta_max 0.999
_diffrn_measurement_device_type 'Bruker P4'
_diffrn_measurement_method '\w scans'
_diffrn_radiation_monochromator graphite
_diffrn_radiation_source 'fine-focus sealed tube'
_diffrn_radiation_type CuK\a
_diffrn_radiation_wavelength 1.54178
_diffrn_reflns_av_R_equivalents 0.0000
_diffrn_reflns_av_sigmaI/netI 0.0517
_diffrn_reflns_limit_h_max 14
_diffrn_reflns_limit_h_min 0
_diffrn_reflns_limit_k_max 15
_diffrn_reflns_limit_k_min -13
_diffrn_reflns_limit_l_max 16
_diffrn_reflns_limit_l_min -15
_diffrn_reflns_number 6343
_diffrn_reflns_theta_full 57.99
_diffrn_reflns_theta_max 57.99
_diffrn_reflns_theta_min 3.22
_diffrn_standards_interval_count 50
_diffrn_standards_number 2
_exptl_absorpt_coefficient_mu 6.340
_exptl_absorpt_correction_T_max 0.7850
_exptl_absorpt_correction_T_min 0.3797
_exptl_absorpt_correction_type empirical
_exptl_crystal_colour Colourless
_exptl_crystal_density_diffrn 1.504
_exptl_crystal_density_method 'not measured'
_exptl_crystal_description plates
_exptl_crystal_F_000 1044
_exptl_crystal_size_max 0.30
_exptl_crystal_size_mid 0.27
_exptl_crystal_size_min 0.13
_refine_diff_density_max 0.578
_refine_diff_density_min -0.651
_refine_diff_density_rms 0.077
_refine_ls_extinction_coef 0.00133(12)
_refine_ls_extinction_expression Fc^*^=kFc[1+0.001xFc^2^\l^3^/sin(2\q)]^-1/4^
_refine_ls_extinction_method SHELXL
_refine_ls_goodness_of_fit_ref 1.030
_refine_ls_hydrogen_treatment mixed
_refine_ls_matrix_type full
_refine_ls_number_parameters 555
_refine_ls_number_reflns 6343
_refine_ls_number_restraints 360
_refine_ls_restrained_S_all 1.052
_refine_ls_R_factor_all 0.0670
_refine_ls_R_factor_gt 0.0473
_refine_ls_shift/su_max 0.001
_refine_ls_shift/su_mean 0.000
_refine_ls_structure_factor_coef Fsqd
_refine_ls_weighting_details 'calc w=1/[\s^2^(Fo^2^)+(0.0566P)^2^+3.1845P] where P=(Fo^2^+2Fc^2^)/3'
_refine_ls_weighting_scheme calc
_refine_ls_wR_factor_gt 0.1116
_refine_ls_wR_factor_ref 0.1203
_reflns_number_gt 5045
_reflns_number_total 6343
_reflns_threshold_expression >2sigma(I)
_cod_data_source_file om050514csi20050622_052313.cif
_cod_data_source_block Compound_2bCHCl3
_cod_depositor_comments
;
The following automatic conversions were performed:

'_symmetry_cell_setting' value 'Triclinic' changed to 'triclinic'
according to /home/saulius/struct/CIF-dictionaries/cif_core.dic
dictionary named 'cif_core.dic' version 2.4.1 from
2010-06-29.

'_exptl_absorpt_correction_type' value 'Empirical'
changed to 'empirical' according to
/home/saulius/struct/CIF-dictionaries/cif_core.dic dictionary named
'cif_core.dic' version 2.4.1 from 2010-06-29.

Automatic conversion script
Id: cif_fix_values 1715 2011-07-08 13:25:40Z adriana 
;
_cod_original_cell_volume 2283.8(14)
_cod_original_sg_symbol_H-M P-1
_cod_database_code 4076059

loop_
_symmetry_equiv_pos_as_xyz
'x, y, z'
'-x, -y, -z'

loop_
_atom_site_label
_atom_site_type_symbol
_atom_site_fract_x
_atom_site_fract_y
_atom_site_fract_z
_atom_site_U_iso_or_equiv
_atom_site_adp_type
_atom_site_occupancy
_atom_site_symmetry_multiplicity
_atom_site_calc_flag
_atom_site_refinement_flags
_atom_site_disorder_assembly
_atom_site_disorder_group
Ru Ru 0.63539(3) 0.63296(3) 0.58478(3) 0.03620(16) Uani 1 1 d . . .
P1 P 0.71471(11) 0.69132(11) 0.41416(10) 0.0388(3) Uani 1 1 d . . .
P2 P 0.57475(11) 0.57604(11) 0.75945(10) 0.0385(3) Uani 1 1 d . . .
S1 S 0.56399(12) 0.82392(11) 0.58648(11) 0.0471(4) Uani 1 1 d . . .
C2 C 0.4867(5) 0.7683(4) 0.5677(4) 0.0409(13) Uani 1 1 d . . .
N3 N 0.3811(4) 0.8121(4) 0.5519(4) 0.0496(12) Uani 1 1 d . . .
C4 C 0.3106(6) 0.9287(5) 0.5449(5) 0.071(2) Uani 1 1 d . . .
H4A H 0.2520 0.9341 0.6031 0.106 Uiso 1 1 calc R . .
H4B H 0.2740 0.9613 0.4896 0.106 Uiso 1 1 calc R . .
H4C H 0.3599 0.9664 0.5374 0.106 Uiso 1 1 calc R . .
C5 C 0.3247(5) 0.7509(6) 0.5396(5) 0.0631(18) Uani 1 1 d . . .
H5A H 0.3011 0.7860 0.4778 0.095 Uiso 1 1 calc R . .
H5B H 0.2576 0.7489 0.5909 0.095 Uiso 1 1 calc R . .
H5C H 0.3782 0.6774 0.5420 0.095 Uiso 1 1 calc R . .
C6 C 0.6109(5) 0.5192(5) 0.5701(4) 0.0477(14) Uani 1 1 d . . .
O6 O 0.5914(5) 0.4531(4) 0.5622(4) 0.0770(14) Uani 1 1 d . . .
C7 C 0.7927(5) 0.5514(4) 0.6035(4) 0.0471(14) Uani 1 1 d . . .
O7 O 0.8883(4) 0.5042(4) 0.6141(4) 0.0758(14) Uani 1 1 d . . .
C8 C 0.8422(3) 0.7279(3) 0.3869(3) 0.0462(14) Uani 1 1 d G . .
C9 C 0.8618(3) 0.7616(3) 0.4521(2) 0.0568(16) Uani 1 1 d G . .
H9A H 0.8128 0.7606 0.5129 0.068 Uiso 1 1 calc R . .
C10 C 0.9546(4) 0.7968(4) 0.4264(3) 0.0688(19) Uani 1 1 d G . .
H10A H 0.9677 0.8193 0.4700 0.083 Uiso 1 1 calc R . .
C11 C 1.0279(3) 0.7982(4) 0.3355(4) 0.075(2) Uani 1 1 d G . .
H11A H 1.0899 0.8217 0.3184 0.090 Uiso 1 1 calc R . .
C12 C 1.0083(3) 0.7644(4) 0.2704(3) 0.075(2) Uani 1 1 d G . .
H12A H 1.0573 0.7654 0.2096 0.090 Uiso 1 1 calc R . .
C13 C 0.9155(3) 0.7293(4) 0.2961(3) 0.0623(17) Uani 1 1 d G . .
H13A H 0.9024 0.7067 0.2525 0.075 Uiso 1 1 calc R . .
C14 C 0.7679(3) 0.5879(3) 0.3503(2) 0.0404(13) Uani 1 1 d G . .
C15 C 0.8462(3) 0.4857(3) 0.3897(2) 0.0603(17) Uani 1 1 d G . .
H15A H 0.8657 0.4707 0.4484 0.072 Uiso 1 1 calc R . .
C16 C 0.8952(3) 0.4058(2) 0.3414(3) 0.071(2) Uani 1 1 d G . .
H16A H 0.9475 0.3373 0.3678 0.086 Uiso 1 1 calc R . .
C17 C 0.8660(4) 0.4282(3) 0.2538(3) 0.0679(19) Uani 1 1 d G . .
H17A H 0.8988 0.3747 0.2215 0.081 Uiso 1 1 calc R . .
C18 C 0.7878(4) 0.5304(3) 0.2143(3) 0.0705(19) Uani 1 1 d G . .
H18A H 0.7683 0.5454 0.1557 0.085 Uiso 1 1 calc R . .
C19 C 0.7388(3) 0.6103(3) 0.2626(3) 0.0585(17) Uani 1 1 d G . .
H19A H 0.6864 0.6787 0.2362 0.070 Uiso 1 1 calc R . .
C20 C 0.6158(3) 0.8125(2) 0.3438(3) 0.0412(13) Uani 1 1 d G . .
C21 C 0.5174(3) 0.8062(3) 0.3335(3) 0.0559(16) Uani 1 1 d G . .
H21A H 0.5053 0.7399 0.3594 0.067 Uiso 1 1 calc R . .
C22 C 0.4371(3) 0.8991(3) 0.2844(3) 0.071(2) Uani 1 1 d G . .
H22A H 0.3713 0.8950 0.2775 0.085 Uiso 1 1 calc R . .
C23 C 0.4552(3) 0.9983(3) 0.2457(3) 0.077(2) Uani 1 1 d G . .
H23A H 0.4015 1.0605 0.2128 0.092 Uiso 1 1 calc R . .
C24 C 0.5536(4) 1.0046(2) 0.2560(3) 0.072(2) Uani 1 1 d G . .
H24A H 0.5657 1.0709 0.2300 0.087 Uiso 1 1 calc R . .
C25 C 0.6339(3) 0.9117(3) 0.3050(3) 0.0547(15) Uani 1 1 d G . .
H25A H 0.6997 0.9158 0.3119 0.066 Uiso 1 1 calc R . .
C26 C 0.6789(3) 0.5672(3) 0.8212(3) 0.0430(13) Uani 1 1 d G . .
C27 C 0.7176(3) 0.4760(3) 0.8979(3) 0.0559(16) Uani 1 1 d G . .
H27A H 0.6904 0.4186 0.9188 0.067 Uiso 1 1 calc R . .
C28 C 0.7968(4) 0.4704(3) 0.9436(3) 0.0701(19) Uani 1 1 d G . .
H28A H 0.8227 0.4094 0.9950 0.084 Uiso 1 1 calc R . .
C29 C 0.8374(3) 0.5562(4) 0.9125(3) 0.073(2) Uani 1 1 d G . .
H29A H 0.8904 0.5524 0.9430 0.088 Uiso 1 1 calc R . .
C30 C 0.7987(4) 0.6474(3) 0.8357(3) 0.072(2) Uani 1 1 d G . .
H30A H 0.8259 0.7047 0.8149 0.086 Uiso 1 1 calc R . .
C31 C 0.7195(4) 0.6529(3) 0.7900(3) 0.0590(17) Uani 1 1 d G . .
H31A H 0.6936 0.7140 0.7387 0.071 Uiso 1 1 calc R . .
C32 C 0.4347(2) 0.6641(3) 0.8114(3) 0.0436(13) Uani 1 1 d G . .
C33 C 0.4246(3) 0.7140(3) 0.8779(3) 0.0518(15) Uani 1 1 d G . .
H33A H 0.4899 0.6996 0.8998 0.062 Uiso 1 1 calc R . .
C34 C 0.3169(3) 0.7853(3) 0.9116(3) 0.0684(19) Uani 1 1 d G . .
H34A H 0.3101 0.8187 0.9561 0.082 Uiso 1 1 calc R . .
C35 C 0.2193(3) 0.8068(3) 0.8789(3) 0.073(2) Uani 1 1 d G . .
H35A H 0.1473 0.8545 0.9015 0.088 Uiso 1 1 calc R . .
C36 C 0.2294(2) 0.7569(3) 0.8124(3) 0.0640(18) Uani 1 1 d G . .
H36A H 0.1641 0.7713 0.7906 0.077 Uiso 1 1 calc R . .
C37 C 0.3371(3) 0.6856(3) 0.7787(3) 0.0539(15) Uani 1 1 d G . .
H37A H 0.3439 0.6523 0.7342 0.065 Uiso 1 1 calc R . .
C38 C 0.5655(3) 0.4392(2) 0.8102(3) 0.0434(13) Uani 1 1 d G . .
C39 C 0.4694(3) 0.4202(3) 0.8788(3) 0.0504(14) Uani 1 1 d G . .
H39A H 0.4077 0.4778 0.8993 0.060 Uiso 1 1 calc R . .
C40 C 0.4657(3) 0.3150(3) 0.9168(3) 0.0617(17) Uani 1 1 d G . .
H40A H 0.4014 0.3023 0.9628 0.074 Uiso 1 1 calc R . .
C41 C 0.5580(4) 0.2289(2) 0.8862(3) 0.0675(19) Uani 1 1 d G . .
H41A H 0.5554 0.1586 0.9117 0.081 Uiso 1 1 calc R . .
C42 C 0.6540(3) 0.2480(2) 0.8176(3) 0.0678(19) Uani 1 1 d G . .
H42A H 0.7158 0.1904 0.7971 0.081 Uiso 1 1 calc R . .
C43 C 0.6578(3) 0.3531(3) 0.7796(3) 0.0540(15) Uani 1 1 d G . .
H43A H 0.7220 0.3658 0.7337 0.065 Uiso 1 1 calc R . .
P10 P 0.91894(14) 0.92560(14) 0.69067(14) 0.0634(5) Uani 1 1 d D . .
F11 F 1.0133(10) 0.9567(8) 0.7048(14) 0.128(6) Uani 0.63(2) 1 d PDU A 1
F12 F 0.9510(10) 0.8175(8) 0.7778(7) 0.077(3) Uani 0.63(2) 1 d PD A 1
F13 F 0.8240(10) 0.9886(11) 0.7623(8) 0.106(5) Uani 0.63(2) 1 d PDU A 1
F14 F 0.8919(11) 1.0332(8) 0.6017(9) 0.119(5) Uani 0.63(2) 1 d PD A 1
F15 F 1.0187(9) 0.8622(8) 0.6164(8) 0.115(5) Uani 0.63(2) 1 d PD A 1
F16 F 0.8319(10) 0.8915(8) 0.6725(10) 0.098(4) Uani 0.63(2) 1 d PD A 1
F11' F 0.951(2) 0.9646(14) 0.7597(14) 0.116(9) Uani 0.37(2) 1 d PD A 2
F12' F 0.9723(19) 0.8021(9) 0.7567(15) 0.105(10) Uani 0.37(2) 1 d PD A 2
F13' F 0.7977(9) 0.931(2) 0.7717(10) 0.105(8) Uani 0.37(2) 1 d PD A 2
F14' F 0.8565(19) 1.0477(10) 0.6361(14) 0.102(7) Uani 0.37(2) 1 d PDU A 2
F15' F 1.0346(10) 0.917(3) 0.6215(11) 0.171(14) Uani 0.37(2) 1 d PD A 2
F16' F 0.878(2) 0.8831(17) 0.6346(17) 0.163(13) Uani 0.37(2) 1 d PD A 2
C50 C 0.162(3) 1.136(4) 0.014(3) 0.112(16) Uani 0.53(5) 1 d P B 1
H50 H 0.1572 1.1259 0.0830 0.134 Uiso 0.53(5) 1 calc PR B 1
Cl1 Cl 0.1186(14) 1.032(2) 0.006(3) 0.162(7) Uani 0.53(5) 1 d P B 1
Cl2 Cl 0.3097(14) 1.095(2) -0.0427(16) 0.143(6) Uani 0.53(5) 1 d P B 1
Cl3 Cl 0.0708(14) 1.2628(12) -0.0324(9) 0.125(4) Uani 0.53(5) 1 d P B 1
C50' C 0.170(4) 1.120(4) 0.0164(17) 0.078(12) Uani 0.47(5) 1 d P B 2
H50' H 0.1465 1.0942 0.0874 0.093 Uiso 0.47(5) 1 calc PR B 2
Cl1' Cl 0.134(2) 1.0618(17) -0.0352(19) 0.165(6) Uani 0.47(5) 1 d P B 2
Cl2' Cl 0.3141(19) 1.112(2) -0.016(3) 0.173(9) Uani 0.47(5) 1 d P B 2
Cl3' Cl 0.104(3) 1.2612(12) -0.0253(13) 0.161(7) Uani 0.47(5) 1 d P B 2

loop_
_atom_site_aniso_label
_atom_site_aniso_U_11
_atom_site_aniso_U_22
_atom_site_aniso_U_33
_atom_site_aniso_U_23
_atom_site_aniso_U_13
_atom_site_aniso_U_12
Ru 0.0303(2) 0.0325(2) 0.0431(3) -0.01013(17) -0.01455(17) -0.00421(17)
P1 0.0331(7) 0.0363(8) 0.0437(8) -0.0115(6) -0.0144(6) -0.0049(6)
P2 0.0330(7) 0.0366(8) 0.0444(8) -0.0088(6) -0.0146(6) -0.0085(6)
S1 0.0489(8) 0.0382(8) 0.0562(9) -0.0166(7) -0.0146(7) -0.0116(6)
C2 0.039(3) 0.042(3) 0.042(3) -0.010(2) -0.015(2) -0.012(2)
N3 0.038(3) 0.046(3) 0.058(3) -0.018(2) -0.014(2) -0.003(2)
C4 0.053(4) 0.044(4) 0.094(5) -0.020(4) -0.029(4) 0.011(3)
C5 0.040(3) 0.080(5) 0.073(4) -0.025(4) -0.018(3) -0.016(3)
C6 0.042(3) 0.038(3) 0.052(4) -0.016(3) -0.015(3) 0.002(3)
O6 0.103(4) 0.057(3) 0.096(4) -0.025(3) -0.036(3) -0.036(3)
C7 0.047(4) 0.039(3) 0.047(3) -0.004(3) -0.018(3) -0.009(3)
O7 0.047(3) 0.077(3) 0.087(3) -0.015(3) -0.030(2) -0.005(2)
C8 0.033(3) 0.038(3) 0.060(4) -0.010(3) -0.017(3) -0.005(2)
C9 0.044(3) 0.063(4) 0.065(4) -0.016(3) -0.014(3) -0.021(3)
C10 0.060(4) 0.064(4) 0.094(6) -0.022(4) -0.027(4) -0.024(4)
C11 0.049(4) 0.065(5) 0.107(6) -0.016(4) -0.012(4) -0.027(4)
C12 0.053(4) 0.081(5) 0.077(5) -0.017(4) 0.005(4) -0.031(4)
C13 0.050(4) 0.073(5) 0.064(4) -0.019(3) -0.007(3) -0.025(3)
C14 0.031(3) 0.038(3) 0.049(3) -0.015(3) -0.012(2) -0.004(2)
C15 0.057(4) 0.052(4) 0.064(4) -0.023(3) -0.025(3) 0.002(3)
C16 0.063(4) 0.041(4) 0.090(5) -0.026(4) -0.026(4) 0.013(3)
C17 0.053(4) 0.061(4) 0.101(6) -0.049(4) -0.020(4) -0.005(3)
C18 0.068(4) 0.073(5) 0.079(5) -0.039(4) -0.027(4) -0.009(4)
C19 0.052(4) 0.058(4) 0.064(4) -0.028(3) -0.025(3) 0.000(3)
C20 0.037(3) 0.041(3) 0.037(3) -0.012(2) -0.012(2) -0.002(2)
C21 0.044(3) 0.044(3) 0.067(4) -0.010(3) -0.022(3) -0.002(3)
C22 0.055(4) 0.069(5) 0.080(5) -0.025(4) -0.037(4) 0.004(3)
C23 0.066(5) 0.057(5) 0.078(5) -0.019(4) -0.032(4) 0.016(4)
C24 0.081(5) 0.035(4) 0.077(5) -0.006(3) -0.021(4) -0.005(3)
C25 0.058(4) 0.040(3) 0.059(4) -0.012(3) -0.015(3) -0.011(3)
C26 0.038(3) 0.048(3) 0.043(3) -0.015(3) -0.014(2) -0.010(3)
C27 0.045(3) 0.060(4) 0.063(4) -0.010(3) -0.019(3) -0.018(3)
C28 0.052(4) 0.081(5) 0.066(4) -0.007(4) -0.028(3) -0.015(4)
C29 0.055(4) 0.104(6) 0.069(5) -0.012(4) -0.027(4) -0.034(4)
C30 0.070(5) 0.088(5) 0.079(5) -0.019(4) -0.022(4) -0.046(4)
C31 0.063(4) 0.057(4) 0.064(4) -0.001(3) -0.032(3) -0.028(3)
C32 0.033(3) 0.041(3) 0.049(3) -0.008(3) -0.013(2) -0.007(2)
C33 0.050(4) 0.050(4) 0.054(4) -0.016(3) -0.014(3) -0.014(3)
C34 0.063(4) 0.063(4) 0.078(5) -0.039(4) -0.004(4) -0.013(4)
C35 0.044(4) 0.059(4) 0.094(6) -0.024(4) -0.010(4) 0.000(3)
C36 0.037(3) 0.066(4) 0.076(5) -0.015(4) -0.019(3) -0.008(3)
C37 0.034(3) 0.060(4) 0.061(4) -0.015(3) -0.017(3) -0.008(3)
C38 0.040(3) 0.039(3) 0.049(3) -0.008(3) -0.021(3) -0.008(3)
C39 0.043(3) 0.052(4) 0.055(4) -0.012(3) -0.016(3) -0.013(3)
C40 0.062(4) 0.057(4) 0.068(4) -0.006(3) -0.014(3) -0.032(3)
C41 0.082(5) 0.048(4) 0.079(5) -0.006(3) -0.025(4) -0.033(4)
C42 0.065(4) 0.043(4) 0.083(5) -0.015(3) -0.015(4) -0.012(3)
C43 0.043(3) 0.044(3) 0.064(4) -0.013(3) -0.010(3) -0.009(3)
P10 0.0491(10) 0.0501(10) 0.0834(13) -0.0170(9) -0.0274(9) -0.0029(8)
F11 0.083(8) 0.059(5) 0.249(18) -0.013(8) -0.090(10) -0.016(5)
F12 0.069(6) 0.050(5) 0.074(5) -0.006(4) -0.029(4) 0.010(4)
F13 0.079(7) 0.111(9) 0.103(7) -0.061(7) -0.037(5) 0.028(6)
F14 0.156(11) 0.063(6) 0.096(8) 0.001(5) -0.041(7) -0.012(6)
F15 0.089(8) 0.092(7) 0.126(8) -0.043(5) 0.025(6) -0.023(5)
F16 0.086(6) 0.106(7) 0.121(9) -0.021(6) -0.049(7) -0.040(5)
F11' 0.16(2) 0.110(14) 0.118(15) 0.001(10) -0.069(14) -0.087(16)
F12' 0.061(11) 0.047(9) 0.19(2) -0.028(11) -0.031(12) -0.003(8)
F13' 0.042(7) 0.124(17) 0.096(11) 0.002(10) -0.026(6) -0.006(8)
F14' 0.099(12) 0.069(10) 0.117(13) 0.007(8) -0.071(10) -0.004(8)
F15' 0.053(10) 0.29(4) 0.144(17) -0.04(2) 0.017(10) -0.079(18)
F16' 0.20(3) 0.25(3) 0.115(17) -0.089(17) -0.030(18) -0.11(2)
C50 0.060(18) 0.08(2) 0.18(3) -0.053(18) -0.016(17) -0.007(14)
Cl1 0.125(7) 0.135(10) 0.241(19) -0.110(12) -0.013(8) -0.027(6)
Cl2 0.077(6) 0.171(11) 0.136(8) -0.048(6) -0.004(4) -0.015(6)
Cl3 0.103(7) 0.115(7) 0.091(6) -0.025(4) -0.017(5) 0.013(4)
C50' 0.12(3) 0.058(15) 0.036(12) -0.017(10) -0.020(13) -0.006(14)
Cl1' 0.230(16) 0.157(10) 0.162(12) -0.059(9) -0.040(9) -0.103(11)
Cl2' 0.117(8) 0.212(12) 0.21(2) -0.064(12) -0.016(10) -0.086(9)
Cl3' 0.219(17) 0.066(6) 0.178(11) -0.020(5) -0.094(11) -0.008(7)

loop_
_atom_type_symbol
_atom_type_description
_atom_type_scat_dispersion_real
_atom_type_scat_dispersion_imag
_atom_type_scat_source
C C 0.0181 0.0091 'International Tables Vol C Tables 4.2.6.8 and 6.1.1.4'
H H 0.0000 0.0000 'International Tables Vol C Tables 4.2.6.8 and 6.1.1.4'
N N 0.0311 0.0180 'International Tables Vol C Tables 4.2.6.8 and 6.1.1.4'
O O 0.0492 0.0322 'International Tables Vol C Tables 4.2.6.8 and 6.1.1.4'
F F 0.0727 0.0534 'International Tables Vol C Tables 4.2.6.8 and 6.1.1.4'
P P 0.2955 0.4335 'International Tables Vol C Tables 4.2.6.8 and 6.1.1.4'
S S 0.3331 0.5567 'International Tables Vol C Tables 4.2.6.8 and 6.1.1.4'
Cl Cl 0.3639 0.7018 'International Tables Vol C Tables 4.2.6.8 and 6.1.1.4'
Ru Ru 0.0552 3.2960 'International Tables Vol C Tables 4.2.6.8 and 6.1.1.4'

loop_
_geom_angle_atom_site_label_1
_geom_angle_atom_site_label_2
_geom_angle_atom_site_label_3
_geom_angle
C6 Ru C7 96.6(2)
C6 Ru C2 107.2(2)
C7 Ru C2 156.1(2)
C6 Ru P1 92.10(18)
C7 Ru P1 87.23(17)
C2 Ru P1 90.10(16)
C6 Ru P2 92.55(18)
C7 Ru P2 87.44(17)
C2 Ru P2 93.14(16)
P1 Ru P2 173.29(5)
C6 Ru S1 149.65(17)
C7 Ru S1 113.72(18)
C2 Ru S1 42.45(15)
P1 Ru S1 88.25(6)
P2 Ru S1 90.18(6)
C20 P1 C8 103.34(18)
C20 P1 C14 105.40(17)
C8 P1 C14 102.47(18)
C20 P1 Ru 114.95(14)
C8 P1 Ru 114.35(14)
C14 P1 Ru 114.86(14)
C32 P2 C38 104.39(18)
C32 P2 C26 104.61(18)
C38 P2 C26 103.65(17)
C32 P2 Ru 116.52(14)
C38 P2 Ru 114.85(14)
C26 P2 Ru 111.52(14)
C2 S1 Ru 55.63(19)
N3 C2 S1 129.7(4)
N3 C2 Ru 148.4(4)
S1 C2 Ru 81.9(2)
C2 N3 C5 122.9(5)
C2 N3 C4 121.7(5)
C5 N3 C4 115.4(5)
O6 C6 Ru 177.1(5)
O7 C7 Ru 178.5(5)
C9 C8 C13 120.0
C9 C8 P1 121.3(2)
C13 C8 P1 118.6(2)
C10 C9 C8 120.0
C11 C10 C9 120.0
C10 C11 C12 120.0
C13 C12 C11 120.0
C12 C13 C8 120.0
C15 C14 C19 120.0
C15 C14 P1 117.2(2)
C19 C14 P1 122.6(2)
C14 C15 C16 120.0
C17 C16 C15 120.0
C16 C17 C18 120.0
C19 C18 C17 120.0
C18 C19 C14 120.0
C21 C20 C25 120.0
C21 C20 P1 118.8(2)
C25 C20 P1 121.1(2)
C22 C21 C20 120.0
C23 C22 C21 120.0
C22 C23 C24 120.0
C23 C24 C25 120.0
C24 C25 C20 120.0
C27 C26 C31 120.0
C27 C26 P2 120.7(2)
C31 C26 P2 119.3(2)
C26 C27 C28 120.0
C27 C28 C29 120.0
C30 C29 C28 120.0
C29 C30 C31 120.0
C30 C31 C26 120.0
C33 C32 C37 120.0
C33 C32 P2 122.0(2)
C37 C32 P2 117.9(2)
C34 C33 C32 120.0
C33 C34 C35 120.0
C34 C35 C36 120.0
C37 C36 C35 120.0
C36 C37 C32 120.0
C39 C38 C43 120.0
C39 C38 P2 121.4(2)
C43 C38 P2 118.6(2)
C40 C39 C38 120.0
C39 C40 C41 120.0
C42 C41 C40 120.0
C43 C42 C41 120.0
C42 C43 C38 120.0
F15' P10 F16' 94.3(7)
F15' P10 F13 143.9(9)
F16' P10 F13 116.9(8)
F15' P10 F16 119.7(9)
F16' P10 F16 25.4(9)
F13 P10 F16 92.8(5)
F15' P10 F14' 94.2(7)
F16' P10 F14' 92.1(7)
F13 P10 F14' 68.6(8)
F16 P10 F14' 90.3(9)
F15' P10 F11 57.1(8)
F16' P10 F11 151.4(8)
F13 P10 F11 90.6(5)
F16 P10 F11 176.6(6)
F14' P10 F11 90.9(9)
F15' P10 F12 102.9(11)
F16' P10 F12 98.0(10)
F13 P10 F12 90.8(5)
F16 P10 F12 91.2(5)
F14' P10 F12 159.4(9)
F11 P10 F12 88.8(5)
F15' P10 F14 75.0(10)
F16' P10 F14 82.7(11)
F13 P10 F14 90.8(5)
F16 P10 F14 90.2(5)
F14' P10 F14 22.2(9)
F11 P10 F14 89.7(5)
F12 P10 F14 177.8(6)
F15' P10 F11' 91.9(7)
F16' P10 F11' 173.2(8)
F13 P10 F11' 58.2(8)
F16 P10 F11' 148.3(8)
F14' P10 F11' 90.2(7)
F11 P10 F11' 34.9(6)
F12 P10 F11' 77.9(9)
F14 P10 F11' 101.7(9)
F15' P10 F15 34.7(10)
F16' P10 F15 64.3(9)
F13 P10 F15 178.7(5)
F16 P10 F15 88.5(5)
F14' P10 F15 111.0(9)
F11 P10 F15 88.1(5)
F12 P10 F15 89.7(5)
F14 P10 F15 88.8(5)
F11' P10 F15 120.7(8)
F15' P10 F12' 91.5(7)
F16' P10 F12' 89.5(7)
F13 P10 F12' 105.5(9)
F16 P10 F12' 88.7(9)
F14' P10 F12' 173.9(8)
F11 P10 F12' 90.4(10)
F12 P10 F12' 14.8(10)
F14 P10 F12' 163.8(9)
F11' P10 F12' 87.5(7)
F15 P10 F12' 75.0(10)
F15' P10 F13' 176.3(8)
F16' P10 F13' 88.3(6)
F13 P10 F13' 35.2(6)
F16 P10 F13' 62.9(8)
F14' P10 F13' 88.3(6)
F11 P10 F13' 120.2(7)
F12 P10 F13' 74.1(8)
F14 P10 F13' 108.0(7)
F11' P10 F13' 85.4(6)
F15 P10 F13' 146.1(9)
F12' P10 F13' 85.9(6)
Cl3 C50 Cl2 120(2)
Cl3 C50 Cl1 109(2)
Cl2 C50 Cl1 101(3)
Cl1' C50' Cl3' 110(2)
Cl1' C50' Cl2' 117(2)
Cl3' C50' Cl2' 98(3)

loop_
_geom_bond_atom_site_label_1
_geom_bond_atom_site_label_2
_geom_bond_distance
Ru C6 1.884(6)
Ru C7 1.919(6)
Ru C2 2.047(5)
Ru P1 2.4003(16)
Ru P2 2.4107(16)
Ru S1 2.4547(19)
P1 C20 1.817(3)
P1 C8 1.828(3)
P1 C14 1.830(3)
P2 C32 1.821(3)
P2 C38 1.830(3)
P2 C26 1.836(3)
S1 C2 1.674(5)
C2 N3 1.301(7)
N3 C5 1.457(8)
N3 C4 1.476(7)
C6 O6 1.131(7)
C7 O7 1.160(7)
C8 C9 1.3900
C8 C13 1.3900
C9 C10 1.3900
C10 C11 1.3900
C11 C12 1.3900
C12 C13 1.3900
C14 C15 1.3900
C14 C19 1.3900
C15 C16 1.3900
C16 C17 1.3900
C17 C18 1.3900
C18 C19 1.3900
C20 C21 1.3900
C20 C25 1.3900
C21 C22 1.3900
C22 C23 1.3900
C23 C24 1.3900
C24 C25 1.3900
C26 C27 1.3900
C26 C31 1.3900
C27 C28 1.3900
C28 C29 1.3900
C29 C30 1.3900
C30 C31 1.3900
C32 C33 1.3900
C32 C37 1.3900
C33 C34 1.3900
C34 C35 1.3900
C35 C36 1.3900
C36 C37 1.3900
C38 C39 1.3900
C38 C43 1.3900
C39 C40 1.3900
C40 C41 1.3900
C41 C42 1.3900
C42 C43 1.3900
P10 F15' 1.508(10)
P10 F16' 1.544(11)
P10 F13 1.550(7)
P10 F16 1.551(7)
P10 F14' 1.562(10)
P10 F11 1.580(7)
P10 F12 1.581(7)
P10 F14 1.586(8)
P10 F11' 1.597(10)
P10 F15 1.599(8)
P10 F12' 1.607(11)
P10 F13' 1.639(9)
C50 Cl3 1.68(4)
C50 Cl2 1.75(4)
C50 Cl1 1.87(5)
C50' Cl1' 1.62(5)
C50' Cl3' 1.74(4)
C50' Cl2' 1.74(5)
